data_1544845
loop_
_publ_author_name
'Koh, Dongsoo'

_publ_section_title
;
 3-Methoxy-2-<i>p</i>-tolyl-4<i>H</i>-chromen-4-one
;
_journal_coeditor_code HB4104
_journal_issue 12
_journal_name_full IUCrData
_journal_page_first x162019
_journal_paper_doi 10.1107/S2414314616020198
_journal_volume 1
_journal_year 2016
_chemical_formula_iupac 'C17 H14 O3'
_chemical_formula_moiety 'C17 H14 O3'
_chemical_formula_sum 'C17 H14 O3'
_chemical_formula_weight 266.28
_chemical_name_systematic
;
3-Methoxy-2-<i>p</i>-tolyl-4<i>H</i>-chromen-4-one
;
_space_group_IT_number 19
_symmetry_cell_setting orthorhombic
_symmetry_space_group_name_Hall 'P 2ac 2ab'
_symmetry_space_group_name_H-M 'P 21 21 21'
_atom_sites_solution_hydrogens geom
_atom_sites_solution_primary direct
_atom_sites_solution_secondary difmap
_audit_creation_method SHELXTL
_cell_angle_alpha 90.00
_cell_angle_beta 90.00
_cell_angle_gamma 90.00
_cell_formula_units_Z 4
_cell_length_a 6.2439(2)
_cell_length_b 7.9982(3)
_cell_length_c 27.0113(10)
_cell_measurement_reflns_used 9141
_cell_measurement_temperature 223(2)
_cell_measurement_theta_max 26.98
_cell_measurement_theta_min 2.66
_cell_volume 1348.94(8)
_computing_cell_refinement
;
SAINT (Bruker, 2000)
;
_computing_data_collection
;
SMART (Bruker, 2000)
;
_computing_data_reduction
;
SAINT (Bruker, 2000)
;
_computing_molecular_graphics
;
SHELXTL (Sheldrick, 2008)
;
_computing_publication_material
;
SHELXTL (Sheldrick, 2008)
;
_computing_structure_refinement
;
SHELXL97 (Sheldrick, 2008)
;
_computing_structure_solution
;
SHELXS97 (Sheldrick, 2008)
;
_diffrn_ambient_temperature 223(2)
_diffrn_measured_fraction_theta_full 0.998
_diffrn_measured_fraction_theta_max 0.998
_diffrn_measurement_device_type 'PHOTON 100 CMOS'
_diffrn_measurement_method '\f and \w scans'
_diffrn_radiation_monochromator graphite
_diffrn_radiation_source 'fine-focus sealed tube'
_diffrn_radiation_type MoK\a
_diffrn_radiation_wavelength 0.71073
_diffrn_reflns_av_R_equivalents 0.0489
_diffrn_reflns_av_sigmaI/netI 0.0309
_diffrn_reflns_limit_h_max 8
_diffrn_reflns_limit_h_min -8
_diffrn_reflns_limit_k_max 10
_diffrn_reflns_limit_k_min -10
_diffrn_reflns_limit_l_max 36
_diffrn_reflns_limit_l_min -36
_diffrn_reflns_number 21647
_diffrn_reflns_theta_full 28.32
_diffrn_reflns_theta_max 28.32
_diffrn_reflns_theta_min 2.66
_exptl_absorpt_coefficient_mu 0.089
_exptl_absorpt_correction_type none
_exptl_crystal_colour colourless
_exptl_crystal_density_diffrn 1.311
_exptl_crystal_density_method 'not measured'
_exptl_crystal_description Block
_exptl_crystal_F_000 560
_exptl_crystal_size_max 0.22
_exptl_crystal_size_mid 0.14
_exptl_crystal_size_min 0.07
_refine_diff_density_max 0.232
_refine_diff_density_min -0.157
_refine_ls_extinction_method none
_refine_ls_goodness_of_fit_ref 1.045
_refine_ls_hydrogen_treatment constr
_refine_ls_matrix_type full
_refine_ls_number_parameters 183
_refine_ls_number_reflns 3356
_refine_ls_number_restraints 0
_refine_ls_restrained_S_all 1.045
_refine_ls_R_factor_all 0.0663
_refine_ls_R_factor_gt 0.0406
_refine_ls_shift/su_max 0.001
_refine_ls_shift/su_mean 0.000
_refine_ls_structure_factor_coef Fsqd
_refine_ls_weighting_details 'calc w=1/[\s^2^(Fo^2^)+(0.0451P)^2^+0.2725P] where P=(Fo^2^+2Fc^2^)/3'
_refine_ls_weighting_scheme calc
_refine_ls_wR_factor_gt 0.0924
_refine_ls_wR_factor_ref 0.1037
_reflns_number_gt 2520
_reflns_number_total 3356
_reflns_threshold_expression I>2\s(I)
_cod_data_source_file hb4104sup1.cif
_cod_data_source_block I
_cod_original_sg_symbol_H-M ' P 21 21 21'
_cod_database_code 1544845

loop_
_symmetry_equiv_pos_as_xyz
'x, y, z'
'-x+1/2, -y, z+1/2'
'-x, y+1/2, -z+1/2'
'x+1/2, -y+1/2, -z'

loop_
_atom_site_type_symbol
_atom_site_label
_atom_site_fract_x
_atom_site_fract_y
_atom_site_fract_z
_atom_site_U_iso_or_equiv
_atom_site_adp_type
_atom_site_calc_flag
_atom_site_refinement_flags
_atom_site_occupancy
_atom_site_symmetry_multiplicity
C C1 0.8605(3) 0.2938(2) 0.91222(6) 0.0330(4) Uani d . 1 1
O O1 0.9374(2) 0.42547(15) 0.92802(5) 0.0426(3) Uani d . 1 1
C C2 0.9379(3) 0.1291(2) 0.92751(6) 0.0326(4) Uani d . 1 1
C C3 1.1101(3) 0.1115(2) 0.96055(7) 0.0416(5) Uani d . 1 1
H H3 1.1757 0.2070 0.9740 0.050 Uiso calc R 1 1
C C4 1.1831(4) -0.0452(3) 0.97322(7) 0.0477(5) Uani d . 1 1
H H4 1.3004 -0.0564 0.9948 0.057 Uiso calc R 1 1
C C5 1.0840(3) -0.1870(2) 0.95420(7) 0.0423(5) Uani d . 1 1
H H5 1.1335 -0.2934 0.9635 0.051 Uiso calc R 1 1
C C6 0.9149(3) -0.1736(2) 0.92205(6) 0.0370(4) Uani d . 1 1
H H6 0.8478 -0.2695 0.9093 0.044 Uiso calc R 1 1
C C7 0.8453(3) -0.0147(2) 0.90884(6) 0.0326(4) Uani d . 1 1
O O2 0.68193(19) -0.00843(14) 0.87466(4) 0.0343(3) Uani d . 1 1
C C8 0.6107(3) 0.1430(2) 0.85826(6) 0.0315(4) Uani d . 1 1
C C9 0.6885(3) 0.2892(2) 0.87624(6) 0.0319(4) Uani d . 1 1
C C10 0.4456(3) 0.1239(2) 0.81962(6) 0.0319(4) Uani d . 1 1
C C11 0.2745(3) 0.0167(2) 0.82682(7) 0.0385(4) Uani d . 1 1
H H11 0.2629 -0.0433 0.8566 0.046 Uiso calc R 1 1
C C12 0.1211(3) -0.0028(2) 0.79056(7) 0.0390(4) Uani d . 1 1
H H12 0.0022 -0.0717 0.7968 0.047 Uiso calc R 1 1
C C13 0.1381(3) 0.0767(2) 0.74513(7) 0.0360(4) Uani d . 1 1
C C14 0.3115(3) 0.1827(2) 0.73797(7) 0.0376(4) Uani d . 1 1
H H14 0.3268 0.2380 0.7075 0.045 Uiso calc R 1 1
C C15 0.4623(3) 0.2085(2) 0.77474(6) 0.0365(4) Uani d . 1 1
H H15 0.5762 0.2833 0.7694 0.044 Uiso calc R 1 1
C C16 -0.0256(3) 0.0460(3) 0.70531(7) 0.0458(5) Uani d . 1 1
H H16A -0.1641 0.0869 0.7162 0.069 Uiso calc R 1 1
H H16B -0.0349 -0.0729 0.6987 0.069 Uiso calc R 1 1
H H16C 0.0165 0.1043 0.6754 0.069 Uiso calc R 1 1
O O3 0.6097(2) 0.43757(14) 0.85849(5) 0.0406(3) Uani d . 1 1
C C17 0.4490(3) 0.5098(3) 0.88908(8) 0.0525(5) Uani d . 1 1
H H17A 0.5034 0.5214 0.9225 0.079 Uiso calc R 1 1
H H17B 0.3236 0.4382 0.8893 0.079 Uiso calc R 1 1
H H17C 0.4105 0.6190 0.8763 0.079 Uiso calc R 1 1

loop_
_atom_site_aniso_label
_atom_site_aniso_U_11
_atom_site_aniso_U_22
_atom_site_aniso_U_33
_atom_site_aniso_U_12
_atom_site_aniso_U_13
_atom_site_aniso_U_23
C1 0.0369(9) 0.0283(8) 0.0339(9) -0.0017(8) 0.0067(8) -0.0018(7)
O1 0.0476(8) 0.0290(6) 0.0512(8) -0.0034(6) -0.0014(7) -0.0076(5)
C2 0.0385(10) 0.0298(8) 0.0295(8) -0.0004(8) 0.0043(7) -0.0012(7)
C3 0.0495(12) 0.0367(10) 0.0385(10) -0.0031(9) -0.0041(9) -0.0046(8)
C4 0.0543(12) 0.0468(11) 0.0419(11) 0.0046(11) -0.0117(10) 0.0040(9)
C5 0.0525(12) 0.0333(9) 0.0411(10) 0.0063(9) 0.0000(9) 0.0068(8)
C6 0.0436(11) 0.0279(9) 0.0395(10) -0.0006(8) 0.0036(9) 0.0037(7)
C7 0.0354(9) 0.0324(9) 0.0299(8) 0.0007(8) 0.0029(7) 0.0006(7)
O2 0.0370(7) 0.0257(6) 0.0401(7) -0.0008(6) -0.0042(5) -0.0002(5)
C8 0.0308(9) 0.0296(8) 0.0342(9) 0.0011(7) 0.0049(8) 0.0033(7)
C9 0.0350(9) 0.0258(8) 0.0348(9) 0.0013(8) 0.0043(7) 0.0019(7)
C10 0.0320(9) 0.0288(8) 0.0349(9) 0.0014(8) 0.0034(7) -0.0023(7)
C11 0.0400(10) 0.0395(10) 0.0362(9) -0.0046(9) 0.0047(8) 0.0027(8)
C12 0.0317(9) 0.0402(10) 0.0452(10) -0.0061(9) 0.0032(8) -0.0006(8)
C13 0.0331(9) 0.0362(9) 0.0387(10) 0.0063(8) 0.0009(8) -0.0047(8)
C14 0.0392(10) 0.0377(10) 0.0357(9) 0.0014(9) 0.0041(8) 0.0038(7)
C15 0.0337(9) 0.0343(9) 0.0415(10) -0.0042(9) 0.0053(8) 0.0018(8)
C16 0.0400(11) 0.0518(12) 0.0456(11) 0.0002(10) -0.0041(9) -0.0046(9)
O3 0.0454(7) 0.0281(6) 0.0483(7) 0.0057(6) 0.0056(7) 0.0046(5)
C17 0.0445(11) 0.0524(12) 0.0606(13) 0.0154(11) 0.0038(10) -0.0006(10)

loop_
_atom_type_symbol
_atom_type_description
_atom_type_scat_dispersion_real
_atom_type_scat_dispersion_imag
_atom_type_scat_source
C C 0.0033 0.0016 'International Tables Vol C Tables 4.2.6.8 and 6.1.1.4'
H H 0.0000 0.0000 'International Tables Vol C Tables 4.2.6.8 and 6.1.1.4'
O O 0.0106 0.0060 'International Tables Vol C Tables 4.2.6.8 and 6.1.1.4'

loop_
_geom_angle_atom_site_label_1
_geom_angle_atom_site_label_2
_geom_angle_atom_site_label_3
_geom_angle
O1 C1 C9 122.85(16)
O1 C1 C2 122.85(17)
C9 C1 C2 114.29(15)
C7 C2 C3 117.98(17)
C7 C2 C1 120.52(16)
C3 C2 C1 121.49(17)
C4 C3 C2 120.16(18)
C4 C3 H3 119.9
C2 C3 H3 119.9
C3 C4 C5 120.21(19)
C3 C4 H4 119.9
C5 C4 H4 119.9
C6 C5 C4 120.87(18)
C6 C5 H5 119.6
C4 C5 H5 119.6
C5 C6 C7 118.34(17)
C5 C6 H6 120.8
C7 C6 H6 120.8
O2 C7 C2 121.64(16)
O2 C7 C6 115.91(15)
C2 C7 C6 122.43(16)
C8 O2 C7 119.44(13)
C9 C8 O2 122.18(15)
C9 C8 C10 126.34(16)
O2 C8 C10 111.47(14)
C8 C9 O3 119.52(16)
C8 C9 C1 121.84(15)
O3 C9 C1 118.58(15)
C11 C10 C15 118.81(17)
C11 C10 C8 120.28(16)
C15 C10 C8 120.88(16)
C12 C11 C10 120.43(17)
C12 C11 H11 119.8
C10 C11 H11 119.8
C11 C12 C13 121.59(18)
C11 C12 H12 119.2
C13 C12 H12 119.2
C12 C13 C14 117.58(17)
C12 C13 C16 120.41(17)
C14 C13 C16 122.00(17)
C15 C14 C13 121.45(17)
C15 C14 H14 119.3
C13 C14 H14 119.3
C14 C15 C10 120.05(18)
C14 C15 H15 120.0
C10 C15 H15 120.0
C13 C16 H16A 109.5
C13 C16 H16B 109.5
H16A C16 H16B 109.5
C13 C16 H16C 109.5
H16A C16 H16C 109.5
H16B C16 H16C 109.5
C9 O3 C17 113.67(14)
O3 C17 H17A 109.5
O3 C17 H17B 109.5
H17A C17 H17B 109.5
O3 C17 H17C 109.5
H17A C17 H17C 109.5
H17B C17 H17C 109.5

loop_
_geom_bond_atom_site_label_1
_geom_bond_atom_site_label_2
_geom_bond_distance
C1 O1 1.233(2)
C1 C9 1.449(3)
C1 C2 1.463(2)
C2 C7 1.382(2)
C2 C3 1.404(3)
C3 C4 1.377(3)
C3 H3 0.9400
C4 C5 1.391(3)
C4 H4 0.9400
C5 C6 1.371(3)
C5 H5 0.9400
C6 C7 1.390(2)
C6 H6 0.9400
C7 O2 1.377(2)
O2 C8 1.364(2)
C8 C9 1.357(2)
C8 C10 1.475(2)
C9 O3 1.371(2)
C10 C11 1.383(3)
C10 C15 1.392(2)
C11 C12 1.379(3)
C11 H11 0.9400
C12 C13 1.386(3)
C12 H12 0.9400
C13 C14 1.388(3)
C13 C16 1.504(3)
C14 C15 1.384(3)
C14 H14 0.9400
C15 H15 0.9400
C16 H16A 0.9700
C16 H16B 0.9700
C16 H16C 0.9700
O3 C17 1.422(2)
C17 H17A 0.9700
C17 H17B 0.9700
C17 H17C 0.9700

loop_
_geom_hbond_atom_site_label_D
_geom_hbond_atom_site_label_H
_geom_hbond_atom_site_label_A
_geom_hbond_site_symmetry_A
_geom_hbond_distance_DH
_geom_hbond_distance_HA
_geom_hbond_distance_DA
_geom_hbond_angle_DHA
C4 H4 O1 4_557 0.94 2.48 3.249(2) 138
C6 H6 O1 1_545 0.94 2.55 3.214(2) 128

loop_
_geom_torsion_atom_site_label_1
_geom_torsion_atom_site_label_2
_geom_torsion_atom_site_label_3
_geom_torsion_atom_site_label_4
_geom_torsion
O1 C1 C2 C7 179.68(17)
C9 C1 C2 C7 -1.4(2)
O1 C1 C2 C3 -1.6(3)
C9 C1 C2 C3 177.25(16)
C7 C2 C3 C4 0.5(3)
C1 C2 C3 C4 -178.26(19)
C2 C3 C4 C5 -1.4(3)
C3 C4 C5 C6 1.1(3)
C4 C5 C6 C7 0.1(3)
C3 C2 C7 O2 -177.20(15)
C1 C2 C7 O2 1.5(2)
C3 C2 C7 C6 0.7(3)
C1 C2 C7 C6 179.49(17)
C5 C6 C7 O2 177.00(15)
C5 C6 C7 C2 -1.1(3)
C2 C7 O2 C8 0.8(2)
C6 C7 O2 C8 -177.31(16)
C7 O2 C8 C9 -3.2(2)
C7 O2 C8 C10 176.35(13)
O2 C8 C9 O3 -179.63(15)
C10 C8 C9 O3 0.9(3)
O2 C8 C9 C1 3.3(3)
C10 C8 C9 C1 -176.22(16)
O1 C1 C9 C8 177.99(18)
C2 C1 C9 C8 -0.9(2)
O1 C1 C9 O3 0.9(3)
C2 C1 C9 O3 -178.00(15)
C9 C8 C10 C11 -131.6(2)
O2 C8 C10 C11 48.8(2)
C9 C8 C10 C15 50.6(3)
O2 C8 C10 C15 -128.94(17)
C15 C10 C11 C12 -1.5(3)
C8 C10 C11 C12 -179.29(17)
C10 C11 C12 C13 3.3(3)
C11 C12 C13 C14 -2.5(3)
C11 C12 C13 C16 176.76(18)
C12 C13 C14 C15 -0.1(3)
C16 C13 C14 C15 -179.32(17)
C13 C14 C15 C10 1.8(3)
C11 C10 C15 C14 -1.0(3)
C8 C10 C15 C14 176.76(16)
C8 C9 O3 C17 97.8(2)
C1 C9 O3 C17 -85.1(2)

_cod_database_fobs_code 1544845
